data_7121201
loop_
_publ_author_name
'Che, Weilong'
'Li, Guangfu'
'Liu, Xingman'
'Shao, Kuizhan'
'Zhu, Dongxia'
'Su, Zhongmin'
'Bryce, Martin R.'

_publ_section_title
;
 Selective sensing of 2,4,6-trinitrophenol (TNP) in aqueous media with
 &quot;aggregation-induced emission enhancement&quot; (AIEE)-active
 iridium(iii) complexes.
;
_journal_issue 14
_journal_name_full 'Chemical communications (Cambridge, England)'
_journal_page_first 1730
_journal_page_last 1733
_journal_paper_doi 10.1039/c7cc08832a
_journal_volume 54
_journal_year 2018
_chemical_formula_sum 'C27 H18 Cl4 Ir N5 O2'
_chemical_formula_weight 778.46
_space_group_IT_number 2
_space_group_name_Hall '-P 1'
_space_group_name_H-M_alt 'P -1'
_symmetry_cell_setting triclinic
_symmetry_space_group_name_Hall '-P 1'
_symmetry_space_group_name_H-M 'P -1'
_atom_sites_solution_hydrogens geom
_atom_sites_solution_primary direct
_atom_sites_solution_secondary difmap
_audit_creation_method SHELXL-97
_audit_update_record
;
2017-09-07 deposited with the CCDC.
2018-01-02 downloaded from the CCDC.
;
_cell_angle_alpha 109.302(3)
_cell_angle_beta 110.410(2)
_cell_angle_gamma 103.766(3)
_cell_formula_units_Z 2
_cell_length_a 11.546(16)
_cell_length_b 13.292(19)
_cell_length_c 13.599(19)
_cell_measurement_reflns_used 3033
_cell_measurement_temperature 293(2)
_cell_measurement_theta_max 25.0
_cell_measurement_theta_min 1.27
_cell_volume 1692(4)
_computing_cell_refinement 'SMART (Bruker, 1997)'
_computing_data_collection 'SMART (Bruker, 1997)'
_computing_data_reduction SAINT
_computing_molecular_graphics 'SHELXTL-PLUS (Sheldrick, 1990)'
_computing_publication_material SHELXL-97
_computing_structure_refinement 'SHELXL-97 (Sheldrick, 1997)'
_computing_structure_solution 'SHELXS-97 (Sheldrick, 1990)'
_diffrn_ambient_temperature 293(2)
_diffrn_measured_fraction_theta_full 0.990
_diffrn_measured_fraction_theta_max 0.990
_diffrn_measurement_device_type 'Bruker APEX CCD area-detector'
_diffrn_measurement_method '\w scans'
_diffrn_radiation_monochromator graphite
_diffrn_radiation_source 'fine-focus sealed tube'
_diffrn_radiation_type MoK\a
_diffrn_radiation_wavelength 0.71069
_diffrn_reflns_av_R_equivalents 0.0416
_diffrn_reflns_av_sigmaI/netI 0.1067
_diffrn_reflns_limit_h_max 14
_diffrn_reflns_limit_h_min -15
_diffrn_reflns_limit_k_max 17
_diffrn_reflns_limit_k_min -14
_diffrn_reflns_limit_l_max 18
_diffrn_reflns_limit_l_min -17
_diffrn_reflns_number 12649
_diffrn_reflns_theta_full 28.42
_diffrn_reflns_theta_max 28.42
_diffrn_reflns_theta_min 1.77
_exptl_absorpt_coefficient_mu 4.289
_exptl_absorpt_correction_T_max 0.9836
_exptl_absorpt_correction_T_min 0.9798
_exptl_absorpt_correction_type multi-scan
_exptl_absorpt_process_details SADABS(Sheldrick,1996)
_exptl_crystal_colour yellow
_exptl_crystal_density_diffrn 1.528
_exptl_crystal_density_method 'not measured'
_exptl_crystal_description block
_exptl_crystal_F_000 752
_exptl_crystal_size_max 0.26
_exptl_crystal_size_mid 0.23
_exptl_crystal_size_min 0.21
_refine_diff_density_max 6.279
_refine_diff_density_min -2.165
_refine_diff_density_rms 0.520
_refine_ls_extinction_method none
_refine_ls_goodness_of_fit_ref 1.041
_refine_ls_hydrogen_treatment mixed
_refine_ls_matrix_type full
_refine_ls_number_parameters 352
_refine_ls_number_reflns 8437
_refine_ls_number_restraints 0
_refine_ls_restrained_S_all 1.041
_refine_ls_R_factor_all 0.1148
_refine_ls_R_factor_gt 0.0735
_refine_ls_shift/su_max 0.000
_refine_ls_shift/su_mean 0.000
_refine_ls_structure_factor_coef Fsqd
_refine_ls_weighting_details 'calc w=1/[\s^2^(Fo^2^)+(0.1563P)^2^+0.0000P] where P=(Fo^2^+2Fc^2^)/3'
_refine_ls_weighting_scheme calc
_refine_ls_wR_factor_gt 0.2119
_refine_ls_wR_factor_ref 0.2491
_reflns_number_gt 5826
_reflns_number_total 8437
_reflns_threshold_expression >2sigma(I)
_cod_data_source_file c7cc08832a2.cif
_cod_data_source_block cc
_cod_depositor_comments 'Adding full bibliography for 7121199--7121203.cif.'
_cod_original_cell_volume 1692.5(4)
_cod_original_sg_symbol_H-M P-1
_cod_database_code 7121201

loop_
_symmetry_equiv_pos_as_xyz
'x, y, z'
'-x, -y, -z'

loop_
_atom_site_label
_atom_site_type_symbol
_atom_site_fract_x
_atom_site_fract_y
_atom_site_fract_z
_atom_site_U_iso_or_equiv
_atom_site_adp_type
_atom_site_occupancy
_atom_site_symmetry_multiplicity
_atom_site_calc_flag
_atom_site_refinement_flags
C1 C 0.3525(13) 0.0611(12) 0.0025(13) 0.042(3) Uani 1 1 d .
H1 H 0.3535 0.0232 0.0491 0.050 Uiso 1 1 calc R
C2 C 0.3643(15) 0.0183(15) -0.1006(13) 0.053(4) Uani 1 1 d .
H2 H 0.3745 -0.0501 -0.1345 0.063 Uiso 1 1 calc R
C3 C 0.3567(15) 0.1057(13) -0.1434(13) 0.047(3) Uani 1 1 d .
H3 H 0.3634 0.1049 -0.2099 0.057 Uiso 1 1 calc R
C4 C 0.3341(12) 0.2965(11) -0.0523(11) 0.035(3) Uani 1 1 d .
C5 C 0.3443(12) 0.3663(11) 0.0572(11) 0.034(3) Uani 1 1 d .
C6 C 0.3452(13) 0.4782(13) 0.0788(12) 0.044(3) Uani 1 1 d .
H6 H 0.3566 0.5279 0.1514 0.053 Uiso 1 1 calc R
C7 C 0.3295(14) 0.5121(12) -0.0057(13) 0.043(3) Uani 1 1 d .
C8 C 0.3170(16) 0.4447(13) -0.1142(13) 0.050(4) Uani 1 1 d .
H8 H 0.3081 0.4719 -0.1701 0.061 Uiso 1 1 calc R
C9 C 0.3180(15) 0.3392(15) -0.1361(12) 0.049(3) Uani 1 1 d .
C10 C 0.2988(14) 0.4784(15) 0.3317(13) 0.046(3) Uani 1 1 d .
H10 H 0.2054 0.4435 0.2972 0.056 Uiso 1 1 calc R
C11 C 0.3794(16) 0.5889(13) 0.4300(13) 0.050(3) Uani 1 1 d .
H11 H 0.3510 0.6382 0.4732 0.059 Uiso 1 1 calc R
C12 C 0.5051(16) 0.6071(13) 0.4472(12) 0.050(3) Uani 1 1 d .
H12 H 0.5812 0.6742 0.5045 0.060 Uiso 1 1 calc R
C13 C 0.6038(12) 0.4778(12) 0.3459(10) 0.035(3) Uani 1 1 d .
C14 C 0.5496(12) 0.3663(10) 0.2486(10) 0.032(2) Uani 1 1 d .
C15 C 0.6400(11) 0.3218(12) 0.2220(11) 0.037(3) Uani 1 1 d .
H15 H 0.6075 0.2494 0.1586 0.045 Uiso 1 1 calc R
C16 C 0.7767(14) 0.3863(15) 0.2908(14) 0.050(4) Uani 1 1 d .
C17 C 0.8290(13) 0.4943(13) 0.3847(13) 0.048(3) Uani 1 1 d .
H17 H 0.9219 0.5355 0.4288 0.058 Uiso 1 1 calc R
C18 C 0.7418(13) 0.5435(13) 0.4151(12) 0.045(3) Uani 1 1 d .
C19 C 0.0468(14) 0.2414(16) -0.0029(15) 0.057(4) Uani 1 1 d .
H19A H 0.0588 0.2140 -0.0728 0.068 Uiso 1 1 calc R
H19B H 0.0667 0.3239 0.0256 0.068 Uiso 1 1 calc R
C20 C -0.0928(13) 0.1755(14) -0.0289(13) 0.051(4) Uani 1 1 d .
H20A H -0.1379 0.2272 -0.0126 0.061 Uiso 1 1 calc R
H20B H -0.1455 0.1169 -0.1105 0.061 Uiso 1 1 calc R
C21 C 0.0627(12) 0.1550(11) 0.1096(11) 0.035(3) Uani 1 1 d .
C22 C 0.1057(13) 0.1124(12) 0.1988(11) 0.039(3) Uani 1 1 d .
C23 C 0.2418(13) 0.1347(11) 0.2661(11) 0.038(3) Uani 1 1 d .
C24 C 0.2638(15) 0.0852(13) 0.3440(12) 0.047(3) Uani 1 1 d .
H24 H 0.3523 0.0992 0.3913 0.057 Uiso 1 1 calc R
C25 C 0.1654(18) 0.0188(16) 0.3549(15) 0.062(4) Uani 1 1 d .
H25 H 0.1867 -0.0145 0.4056 0.074 Uiso 1 1 calc R
C26 C 0.0370(18) 0.0008(17) 0.2927(15) 0.066(5) Uani 1 1 d .
H26 H -0.0305 -0.0438 0.3015 0.080 Uiso 1 1 calc R
C27 C 0.0054(17) 0.0463(18) 0.2184(16) 0.070(5) Uani 1 1 d .
H27 H -0.0839 0.0351 0.1781 0.084 Uiso 1 1 calc R
N1 N 0.3397(10) 0.1629(10) 0.0267(10) 0.040(2) Uani 1 1 d .
N2 N 0.3379(11) 0.1882(9) -0.0668(9) 0.038(2) Uani 1 1 d .
N3 N 0.3744(10) 0.4309(9) 0.2951(9) 0.035(2) Uani 1 1 d .
N4 N 0.5045(10) 0.5119(9) 0.3675(9) 0.036(2) Uani 1 1 d .
N5 N 0.1340(10) 0.2192(10) 0.0884(10) 0.041(2) Uani 1 1 d .
O1 O 0.3472(9) 0.1927(8) 0.2589(8) 0.040(2) Uani 1 1 d .
O2 O -0.0729(9) 0.1215(10) 0.0511(9) 0.051(3) Uani 1 1 d .
Ir1 Ir 0.34709(4) 0.28905(4) 0.16092(4) 0.03026(17) Uani 1 1 d .
Cl1 Cl 0.3285(5) 0.6511(4) 0.0238(4) 0.0675(12) Uani 1 1 d .
Cl2 Cl 0.2952(6) 0.2536(5) -0.2773(4) 0.0788(15) Uani 1 1 d .
Cl3 Cl 0.8142(4) 0.6770(4) 0.5297(3) 0.0606(10) Uani 1 1 d .
Cl4 Cl 0.8874(4) 0.3289(5) 0.2565(4) 0.0708(12) Uani 1 1 d .

loop_
_atom_site_aniso_label
_atom_site_aniso_U_11
_atom_site_aniso_U_22
_atom_site_aniso_U_33
_atom_site_aniso_U_23
_atom_site_aniso_U_13
_atom_site_aniso_U_12
C1 0.041(7) 0.041(7) 0.066(9) 0.038(7) 0.030(7) 0.024(6)
C2 0.049(8) 0.062(10) 0.049(8) 0.019(8) 0.026(7) 0.028(8)
C3 0.054(8) 0.044(8) 0.048(8) 0.017(7) 0.027(7) 0.026(7)
C4 0.037(6) 0.037(7) 0.035(6) 0.019(6) 0.017(5) 0.016(6)
C5 0.034(6) 0.036(7) 0.048(7) 0.026(6) 0.023(6) 0.023(5)
C6 0.041(7) 0.056(9) 0.044(7) 0.029(7) 0.022(6) 0.019(7)
C7 0.057(8) 0.042(8) 0.063(9) 0.042(7) 0.039(7) 0.030(7)
C8 0.060(9) 0.045(8) 0.051(8) 0.033(7) 0.019(7) 0.020(7)
C9 0.049(8) 0.068(10) 0.034(7) 0.022(7) 0.021(6) 0.030(8)
C10 0.046(7) 0.072(10) 0.051(8) 0.037(8) 0.033(7) 0.039(8)
C11 0.061(9) 0.042(8) 0.052(9) 0.018(7) 0.031(7) 0.028(7)
C12 0.064(9) 0.044(8) 0.034(7) 0.011(6) 0.018(7) 0.025(8)
C13 0.037(6) 0.046(8) 0.028(6) 0.022(6) 0.016(5) 0.016(6)
C14 0.036(6) 0.028(6) 0.029(6) 0.014(5) 0.013(5) 0.011(5)
C15 0.025(5) 0.039(7) 0.038(7) 0.011(6) 0.012(5) 0.011(5)
C16 0.038(7) 0.068(11) 0.054(9) 0.034(8) 0.027(7) 0.020(7)
C17 0.023(6) 0.051(9) 0.054(9) 0.023(7) 0.011(6) 0.002(6)
C18 0.039(7) 0.054(9) 0.035(7) 0.022(7) 0.014(6) 0.010(7)
C19 0.034(7) 0.070(11) 0.069(10) 0.044(9) 0.015(7) 0.021(7)
C20 0.033(7) 0.053(9) 0.048(8) 0.017(7) 0.006(6) 0.015(7)
C21 0.032(6) 0.030(6) 0.033(6) 0.009(5) 0.012(5) 0.011(5)
C22 0.039(6) 0.038(7) 0.039(7) 0.017(6) 0.019(6) 0.011(6)
C23 0.044(7) 0.034(7) 0.039(7) 0.017(6) 0.019(6) 0.017(6)
C24 0.049(8) 0.056(9) 0.043(8) 0.028(7) 0.022(7) 0.020(7)
C25 0.068(10) 0.065(11) 0.066(11) 0.045(10) 0.037(9) 0.018(9)
C26 0.064(10) 0.070(12) 0.059(10) 0.038(10) 0.032(9) 0.002(9)
C27 0.042(8) 0.082(13) 0.068(11) 0.025(10) 0.031(8) 0.000(9)
N1 0.031(5) 0.038(6) 0.044(6) 0.016(5) 0.015(5) 0.008(5)
N2 0.045(6) 0.031(6) 0.038(6) 0.018(5) 0.018(5) 0.015(5)
N3 0.036(5) 0.031(5) 0.037(5) 0.016(5) 0.015(4) 0.013(5)
N4 0.035(5) 0.035(6) 0.027(5) 0.009(4) 0.014(4) 0.009(5)
N5 0.031(5) 0.044(7) 0.039(6) 0.013(5) 0.013(5) 0.016(5)
O1 0.040(5) 0.052(6) 0.045(5) 0.037(5) 0.021(4) 0.021(4)
O2 0.032(4) 0.060(7) 0.060(6) 0.038(6) 0.013(4) 0.015(5)
Ir1 0.0297(2) 0.0323(3) 0.0311(3) 0.0177(2) 0.01356(18) 0.01222(19)
Cl1 0.101(3) 0.061(3) 0.087(3) 0.054(2) 0.058(3) 0.054(3)
Cl2 0.134(4) 0.080(3) 0.050(2) 0.039(2) 0.054(3) 0.055(3)
Cl3 0.049(2) 0.053(2) 0.045(2) 0.0081(18) 0.0097(16) 0.0038(18)
Cl4 0.049(2) 0.089(3) 0.088(3) 0.040(3) 0.037(2) 0.043(2)

loop_
_atom_type_symbol
_atom_type_description
_atom_type_scat_dispersion_real
_atom_type_scat_dispersion_imag
_atom_type_scat_source
C C 0.0033 0.0016 'International Tables Vol C Tables 4.2.6.8 and 6.1.1.4'
H H 0.0000 0.0000 'International Tables Vol C Tables 4.2.6.8 and 6.1.1.4'
N N 0.0061 0.0033 'International Tables Vol C Tables 4.2.6.8 and 6.1.1.4'
O O 0.0106 0.0060 'International Tables Vol C Tables 4.2.6.8 and 6.1.1.4'
Ir Ir -1.4442 7.9887 'International Tables Vol C Tables 4.2.6.8 and 6.1.1.4'
Cl Cl 0.1484 0.1585 'International Tables Vol C Tables 4.2.6.8 and 6.1.1.4'

loop_
_geom_angle_atom_site_label_1
_geom_angle_atom_site_label_2
_geom_angle_atom_site_label_3
_geom_angle
N1 C1 C2 112.4(12)
C1 C2 C3 104.4(13)
N2 C3 C2 106.4(12)
N2 C4 C9 126.4(12)
N2 C4 C5 115.0(10)
C9 C4 C5 118.5(12)
C6 C5 C4 117.9(11)
C6 C5 Ir1 127.6(10)
C4 C5 Ir1 114.5(9)
C7 C6 C5 119.7(14)
C6 C7 C8 123.5(13)
C6 C7 Cl1 118.3(12)
C8 C7 Cl1 118.2(9)
C9 C8 C7 118.0(12)
C8 C9 C4 122.3(14)
C8 C9 Cl2 116.7(11)
C4 C9 Cl2 121.0(12)
N3 C10 C11 110.9(13)
C12 C11 C10 104.9(13)
C11 C12 N4 109.3(14)
C18 C13 N4 124.0(12)
C18 C13 C14 122.4(12)
N4 C13 C14 113.5(10)
C15 C14 C13 118.3(11)
C15 C14 Ir1 126.7(9)
C13 C14 Ir1 115.1(9)
C16 C15 C14 119.5(13)
C17 C16 C15 122.1(14)
C17 C16 Cl4 119.1(11)
C15 C16 Cl4 118.7(13)
C16 C17 C18 120.6(12)
C13 C18 C17 117.1(13)
C13 C18 Cl3 125.5(12)
C17 C18 Cl3 117.4(10)
N5 C19 C20 104.8(12)
O2 C20 C19 103.6(10)
N5 C21 O2 118.1(11)
N5 C21 C22 127.8(12)
O2 C21 C22 114.0(11)
C23 C22 C27 118.3(13)
C23 C22 C21 122.6(11)
C27 C22 C21 119.1(13)
O1 C23 C24 118.4(12)
O1 C23 C22 126.5(11)
C24 C23 C22 115.0(12)
C25 C24 C23 124.5(14)
C26 C25 C24 119.9(15)
C27 C26 C25 120.4(15)
C26 C27 C22 121.8(16)
C1 N1 N2 106.2(11)
C1 N1 Ir1 137.8(10)
N2 N1 Ir1 115.4(8)
C3 N2 C4 134.7(11)
C3 N2 N1 110.5(11)
C4 N2 N1 114.2(10)
C10 N3 N4 105.5(11)
C10 N3 Ir1 137.9(10)
N4 N3 Ir1 116.3(8)
C12 N4 N3 109.3(11)
C12 N4 C13 135.5(12)
N3 N4 C13 115.2(10)
C21 N5 C19 108.3(11)
C21 N5 Ir1 129.0(9)
C19 N5 Ir1 122.6(9)
C23 O1 Ir1 126.6(7)
C21 O2 C20 105.1(10)
N1 Ir1 C5 80.7(5)
N1 Ir1 N3 172.2(4)
C5 Ir1 N3 93.9(5)
N1 Ir1 C14 94.9(5)
C5 Ir1 C14 90.4(5)
N3 Ir1 C14 79.4(5)
N1 Ir1 N5 91.9(4)
C5 Ir1 N5 92.8(5)
N3 Ir1 N5 94.1(4)
C14 Ir1 N5 172.9(4)
N1 Ir1 O1 94.1(4)
C5 Ir1 O1 174.8(4)
N3 Ir1 O1 91.2(4)
C14 Ir1 O1 90.6(4)
N5 Ir1 O1 86.7(4)

loop_
_geom_bond_atom_site_label_1
_geom_bond_atom_site_label_2
_geom_bond_distance
C1 N1 1.340(17)
C1 C2 1.40(2)
C2 C3 1.47(2)
C3 N2 1.360(17)
C4 N2 1.401(16)
C4 C9 1.409(18)
C4 C5 1.417(18)
C5 C6 1.413(18)
C5 Ir1 1.997(11)
C6 C7 1.339(17)
C7 C8 1.38(2)
C7 Cl1 1.760(14)
C8 C9 1.34(2)
C9 Cl2 1.764(14)
C10 N3 1.328(16)
C10 C11 1.41(2)
C11 C12 1.33(2)
C12 N4 1.364(17)
C13 C18 1.391(17)
C13 N4 1.414(16)
C13 C14 1.422(17)
C14 C15 1.409(17)
C14 Ir1 2.011(12)
C15 C16 1.378(18)
C16 C17 1.38(2)
C16 Cl4 1.754(15)
C17 C18 1.43(2)
C18 Cl3 1.683(16)
C19 N5 1.468(17)
C19 C20 1.49(2)
C20 O2 1.473(17)
C21 N5 1.217(16)
C21 O2 1.359(14)
C21 C22 1.484(17)
C22 C23 1.411(18)
C22 C27 1.439(19)
C23 O1 1.331(15)
C23 C24 1.404(17)
C24 C25 1.35(2)
C25 C26 1.34(2)
C26 C27 1.33(2)
N1 N2 1.412(15)
N1 Ir1 1.988(12)
N3 N4 1.372(14)
N3 Ir1 2.006(11)
N5 Ir1 2.122(10)
O1 Ir1 2.131(8)
